data_7124255
loop_
_publ_author_name
'Laina, Victor'
'Perez, Ignacio'
'Fern\'andez-Salas, Jos\'e Antonio'
'Aleman, Jose'

_publ_section_title
;
 Nucleophilic Halo-Michael Addition under Lewis-Base Activation
;
_journal_name_full 'Chemical Communications'
_journal_paper_doi 10.1039/C9CC07068K
_journal_year 2019
_chemical_absolute_configuration ad
_chemical_formula_sum 'C16 H19 Br Cl N O3'
_chemical_formula_weight 388.68
_chemical_name_common VL_785-1
_space_group_crystal_system orthorhombic
_space_group_IT_number 19
_space_group_name_Hall 'P 2ac 2ab'
_space_group_name_H-M_alt 'P 21 21 21'
_symmetry_space_group_name_Hall 'P 2ac 2ab'
_symmetry_space_group_name_H-M 'P 21 21 21'
_atom_sites_solution_hydrogens geom
_audit_update_record
;
2019-09-09 deposited with the CCDC.    2019-10-02 downloaded from the CCDC.
;
_cell_angle_alpha 90
_cell_angle_beta 90
_cell_angle_gamma 90
_cell_formula_units_Z 4
_cell_length_a 7.0480(2)
_cell_length_b 12.9076(3)
_cell_length_c 18.7303(5)
_cell_measurement_reflns_used 9803
_cell_measurement_temperature 296.(2)
_cell_measurement_theta_max 23.0027
_cell_measurement_theta_min 2.6871
_cell_volume 1703.95(8)
_computing_cell_refinement 'Bruker SAINT'
_computing_data_collection 'Bruker APEX2'
_computing_data_reduction 'Bruker SAINT'
_computing_molecular_graphics 'Bruker SHELXTL'
_computing_publication_material 'Bruker SHELXTL'
_computing_structure_refinement 'SHELXL-2014 (Sheldrick 2014)'
_computing_structure_solution 'SHELXS-97 (Sheldrick 2008)'
_diffrn_ambient_temperature 296.(2)
_diffrn_detector_area_resol_mean 8.3333
_diffrn_measured_fraction_theta_full 1.000
_diffrn_measured_fraction_theta_max 1.000
_diffrn_measurement_device_type 'Bruker Kappa Apex II'
_diffrn_measurement_method '\f and \w scans'
_diffrn_radiation_type 'Mo K\a'
_diffrn_radiation_wavelength 0.71073
_diffrn_reflns_av_R_equivalents 0.0375
_diffrn_reflns_av_unetI/netI 0.0152
_diffrn_reflns_limit_h_max 8
_diffrn_reflns_limit_h_min -8
_diffrn_reflns_limit_k_max 15
_diffrn_reflns_limit_k_min -15
_diffrn_reflns_limit_l_max 22
_diffrn_reflns_limit_l_min -22
_diffrn_reflns_number 56068
_diffrn_reflns_theta_full 25.34
_diffrn_reflns_theta_max 25.34
_diffrn_reflns_theta_min 1.92
_exptl_absorpt_coefficient_mu 2.580
_exptl_absorpt_correction_T_max 0.60
_exptl_absorpt_correction_T_min 0.44
_exptl_absorpt_correction_type multi-scan
_exptl_absorpt_process_details sadabs
_exptl_crystal_colour 'clear colourless'
_exptl_crystal_density_diffrn 1.515
_exptl_crystal_density_method 'not measured'
_exptl_crystal_description prismatic
_exptl_crystal_F_000 792
_exptl_crystal_size_max 0.429
_exptl_crystal_size_mid 0.355
_exptl_crystal_size_min 0.219
_refine_diff_density_max 0.457
_refine_diff_density_min -0.220
_refine_ls_abs_structure_details
;

Flack x determined using 1154 quotients [(I+)-(I-)]/[(I+)+(I-)]
(Parsons, Flack and Wagner, Acta Cryst. B69 (2013) 249-259).
;
_refine_ls_abs_structure_Flack 0.004(2)
_refine_ls_extinction_method none
_refine_ls_goodness_of_fit_ref 1.192
_refine_ls_hydrogen_treatment constr
_refine_ls_matrix_type full
_refine_ls_number_parameters 202
_refine_ls_number_reflns 3131
_refine_ls_number_restraints 0
_refine_ls_restrained_S_all 1.192
_refine_ls_R_factor_all 0.0320
_refine_ls_R_factor_gt 0.0284
_refine_ls_shift/su_max 0.001
_refine_ls_shift/su_mean 0.000
_refine_ls_structure_factor_coef Fsqd
_refine_ls_weighting_details 'w=1/[\s^2^(Fo^2^)+(0.0458P)^2^+0.5981P] where P=(Fo^2^+2Fc^2^)/3'
_refine_ls_weighting_scheme calc
_refine_ls_wR_factor_gt 0.0740
_refine_ls_wR_factor_ref 0.0858
_reflns_number_gt 2946
_reflns_number_total 3131
_reflns_threshold_expression 'I > 2\s(I)'
_cod_data_source_file c9cc07068k2.cif
_cod_data_source_block 02882JorgeHumbrias
_cod_database_code 7124255

loop_
_space_group_symop_operation_xyz
'x, y, z'
'-x+1/2, -y, z+1/2'
'-x, y+1/2, -z+1/2'
'x+1/2, -y+1/2, -z'

loop_
_atom_site_type_symbol
_atom_site_label
_atom_site_fract_x
_atom_site_fract_y
_atom_site_fract_z
_atom_site_U_iso_or_equiv
_atom_site_adp_type
_atom_site_calc_flag
_atom_site_refinement_flags_adp
_atom_site_refinement_flags_posn
_atom_site_occupancy
Br Br1 0.45685(8) 0.44691(4) 0.70546(2) 0.05026(17) Uani d . . 1
C C1 0.4494(9) 0.2521(3) 0.4466(3) 0.0477(11) Uani d . . 1
C C2 0.3411(10) 0.2662(4) 0.3328(3) 0.0665(17) Uani d . . 1
H H2A 0.2042 0.2602 0.3297 0.08 Uiso calc U R 1
H H2B 0.3954 0.2492 0.2866 0.08 Uiso calc U R 1
C C3 0.3983(7) 0.3749(4) 0.3555(2) 0.0407(10) Uani d . . 1
H H3 0.2926 0.4227 0.3473 0.049 Uiso calc U R 1
C C4 0.5785(6) 0.4166(3) 0.3186(2) 0.0373(10) Uani d . . 1
C C5 0.7478(9) 0.3477(5) 0.3294(4) 0.0701(17) Uani d . . 1
H H5A 0.7724 0.3403 0.3796 0.105 Uiso calc U R 1
H H5B 0.8564 0.3778 0.3065 0.105 Uiso calc U R 1
H H5C 0.7227 0.2808 0.309 0.105 Uiso calc U R 1
C C6 0.5369(9) 0.4285(5) 0.2391(3) 0.0616(14) Uani d . . 1
H H6A 0.6415 0.4628 0.2163 0.092 Uiso calc U R 1
H H6B 0.4238 0.4689 0.2329 0.092 Uiso calc U R 1
H H6C 0.5194 0.3613 0.2182 0.092 Uiso calc U R 1
C C7 0.6249(10) 0.5244(4) 0.3482(3) 0.0676(17) Uani d . . 1
H H7A 0.6631 0.5185 0.3972 0.101 Uiso calc U R 1
H H7B 0.5144 0.5677 0.345 0.101 Uiso calc U R 1
H H7C 0.726 0.5545 0.3209 0.101 Uiso calc U R 1
C C8 0.3786(7) 0.4325(3) 0.4829(2) 0.0393(10) Uani d . . 1
C C9 0.4202(8) 0.4053(3) 0.5600(2) 0.0457(12) Uani d . . 1
H H9A 0.3223 0.3592 0.5777 0.055 Uiso calc U R 1
H H9B 0.5406 0.3692 0.5627 0.055 Uiso calc U R 1
C C10 0.4278(7) 0.5007(4) 0.6061(2) 0.0415(11) Uani d . . 1
H H10 0.3065 0.5374 0.6024 0.05 Uiso calc U R 1
C C11 0.5854(6) 0.5751(3) 0.5908(2) 0.0369(10) Uani d . . 1
C C12 0.7525(8) 0.5463(4) 0.5566(3) 0.0489(11) Uani d . . 1
H H12 0.7695 0.4773 0.5438 0.059 Uiso calc U R 1
C C13 0.8943(8) 0.6169(5) 0.5411(3) 0.0611(15) Uani d . . 1
H H13 1.005 0.5955 0.5185 0.073 Uiso calc U R 1
C C14 0.8693(9) 0.7198(5) 0.5596(3) 0.0600(14) Uani d . . 1
H H14 0.9627 0.7683 0.5489 0.072 Uiso calc U R 1
C C15 0.7083(9) 0.7496(4) 0.5934(3) 0.0544(14) Uani d . . 1
H H15 0.6915 0.8188 0.6058 0.065 Uiso calc U R 1
C C16 0.5705(7) 0.6788(3) 0.6092(2) 0.0434(11) Uani d . . 1
Cl Cl1 0.3676(3) 0.72412(11) 0.65196(10) 0.0750(5) Uani d . . 1
N N1 0.4227(5) 0.3583(3) 0.43263(18) 0.0356(8) Uani d . . 1
O O1 0.4141(7) 0.1992(3) 0.3868(2) 0.0692(12) Uani d . . 1
O O2 0.4970(7) 0.2116(3) 0.5007(2) 0.0640(12) Uani d . . 1
O O3 0.3163(6) 0.5149(3) 0.46474(18) 0.0530(9) Uani d . . 1

loop_
_atom_site_aniso_label
_atom_site_aniso_U_11
_atom_site_aniso_U_22
_atom_site_aniso_U_33
_atom_site_aniso_U_12
_atom_site_aniso_U_13
_atom_site_aniso_U_23
Br1 0.0588(3) 0.0549(3) 0.0371(2) -0.0084(2) 0.0008(2) 0.0052(2)
C1 0.059(3) 0.032(2) 0.052(3) -0.002(2) 0.013(3) 0.005(2)
C2 0.086(5) 0.063(4) 0.051(3) -0.031(3) -0.005(3) -0.005(3)
C3 0.039(2) 0.046(3) 0.037(2) -0.003(2) -0.0021(18) 0.0009(19)
C4 0.038(3) 0.038(2) 0.036(2) -0.0032(18) 0.0022(18) 0.0007(17)
C5 0.051(3) 0.084(4) 0.076(4) 0.015(3) 0.010(3) 0.026(4)
C6 0.057(3) 0.087(4) 0.041(2) -0.002(3) 0.003(3) 0.004(3)
C7 0.085(4) 0.055(3) 0.062(3) -0.031(3) 0.020(3) -0.008(3)
C8 0.041(2) 0.038(2) 0.039(2) -0.005(2) 0.0033(18) 0.0028(19)
C9 0.063(3) 0.033(2) 0.041(2) -0.009(2) -0.001(2) 0.0058(18)
C10 0.048(3) 0.042(2) 0.035(2) -0.004(2) -0.001(2) 0.0019(18)
C11 0.038(2) 0.038(2) 0.034(2) 0.0003(18) -0.0023(17) 0.0027(17)
C12 0.055(3) 0.041(3) 0.050(3) 0.004(2) 0.001(2) 0.000(2)
C13 0.036(3) 0.094(4) 0.053(3) 0.002(3) 0.009(2) 0.013(3)
C14 0.061(3) 0.059(3) 0.061(3) -0.020(3) -0.002(3) 0.011(3)
C15 0.066(4) 0.043(3) 0.054(3) -0.015(3) -0.007(3) 0.008(2)
C16 0.049(3) 0.035(2) 0.046(2) 0.005(2) 0.002(2) 0.0026(18)
Cl1 0.0721(10) 0.0544(8) 0.0987(12) 0.0128(7) 0.0230(9) -0.0142(8)
N1 0.040(2) 0.0309(17) 0.0363(18) -0.0017(16) 0.0009(15) 0.0037(14)
O1 0.106(4) 0.0376(18) 0.064(2) -0.020(2) 0.011(2) -0.0078(17)
O2 0.094(3) 0.0376(17) 0.061(2) 0.0099(19) 0.009(2) 0.0126(16)
O3 0.072(3) 0.0392(18) 0.0481(19) 0.0144(17) 0.0071(18) 0.0030(15)

loop_
_atom_type_symbol
_atom_type_description
_atom_type_scat_dispersion_real
_atom_type_scat_dispersion_imag
_atom_type_scat_source
C C 0.0033 0.0016 'International Tables Vol C Tables 4.2.6.8 and 6.1.1.4'
H H 0.0000 0.0000 'International Tables Vol C Tables 4.2.6.8 and 6.1.1.4'
N N 0.0061 0.0033 'International Tables Vol C Tables 4.2.6.8 and 6.1.1.4'
O O 0.0106 0.0060 'International Tables Vol C Tables 4.2.6.8 and 6.1.1.4'
Cl Cl 0.1484 0.1585 'International Tables Vol C Tables 4.2.6.8 and 6.1.1.4'
Br Br -0.2901 2.4595 'International Tables Vol C Tables 4.2.6.8 and 6.1.1.4'

loop_
_geom_angle_atom_site_label_1
_geom_angle_atom_site_label_2
_geom_angle_atom_site_label_3
_geom_angle
O2 C1 O1 122.8(4)
O2 C1 N1 128.7(5)
O1 C1 N1 108.5(4)
O1 C2 C3 105.3(4)
O1 C2 H2A 110.7
C3 C2 H2A 110.7
O1 C2 H2B 110.7
C3 C2 H2B 110.7
H2A C2 H2B 108.8
N1 C3 C2 99.9(4)
N1 C3 C4 113.2(4)
C2 C3 C4 114.5(4)
N1 C3 H3 109.6
C2 C3 H3 109.6
C4 C3 H3 109.6
C5 C4 C6 110.1(4)
C5 C4 C7 108.7(5)
C6 C4 C7 107.6(4)
C5 C4 C3 112.7(4)
C6 C4 C3 108.3(4)
C7 C4 C3 109.3(4)
C4 C5 H5A 109.5
C4 C5 H5B 109.5
H5A C5 H5B 109.5
C4 C5 H5C 109.5
H5A C5 H5C 109.5
H5B C5 H5C 109.5
C4 C6 H6A 109.5
C4 C6 H6B 109.5
H6A C6 H6B 109.5
C4 C6 H6C 109.5
H6A C6 H6C 109.5
H6B C6 H6C 109.5
C4 C7 H7A 109.5
C4 C7 H7B 109.5
H7A C7 H7B 109.5
C4 C7 H7C 109.5
H7A C7 H7C 109.5
H7B C7 H7C 109.5
O3 C8 N1 120.4(4)
O3 C8 C9 123.1(4)
N1 C8 C9 116.5(4)
C10 C9 C8 111.4(4)
C10 C9 H9A 109.3
C8 C9 H9A 109.3
C10 C9 H9B 109.3
C8 C9 H9B 109.3
H9A C9 H9B 108.0
C11 C10 C9 116.2(4)
C11 C10 Br1 109.0(3)
C9 C10 Br1 104.8(3)
C11 C10 H10 108.9
C9 C10 H10 108.9
Br1 C10 H10 108.9
C16 C11 C12 115.8(4)
C16 C11 C10 121.1(4)
C12 C11 C10 123.0(4)
C13 C12 C11 122.2(5)
C13 C12 H12 118.9
C11 C12 H12 118.9
C14 C13 C12 119.2(5)
C14 C13 H13 120.4
C12 C13 H13 120.4
C15 C14 C13 119.8(5)
C15 C14 H14 120.1
C13 C14 H14 120.1
C14 C15 C16 120.4(5)
C14 C15 H15 119.8
C16 C15 H15 119.8
C15 C16 C11 122.6(5)
C15 C16 Cl1 117.3(4)
C11 C16 Cl1 120.0(4)
C8 N1 C1 125.4(4)
C8 N1 C3 122.9(4)
C1 N1 C3 109.9(4)
C1 O1 C2 110.6(4)

loop_
_geom_bond_atom_site_label_1
_geom_bond_atom_site_label_2
_geom_bond_distance
Br1 C10 1.996(4)
C1 O2 1.188(6)
C1 O1 1.335(6)
C1 N1 1.408(6)
C2 O1 1.426(7)
C2 C3 1.521(7)
C2 H2A 0.97
C2 H2B 0.97
C3 N1 1.470(5)
C3 C4 1.543(6)
C3 H3 0.98
C4 C5 1.502(7)
C4 C6 1.526(7)
C4 C7 1.532(7)
C5 H5A 0.96
C5 H5B 0.96
C5 H5C 0.96
C6 H6A 0.96
C6 H6B 0.96
C6 H6C 0.96
C7 H7A 0.96
C7 H7B 0.96
C7 H7C 0.96
C8 O3 1.200(5)
C8 N1 1.378(6)
C8 C9 1.515(6)
C9 C10 1.505(6)
C9 H9A 0.97
C9 H9B 0.97
C10 C11 1.496(6)
C10 H10 0.98
C11 C16 1.387(6)
C11 C12 1.391(7)
C12 C13 1.384(8)
C12 H12 0.93
C13 C14 1.383(9)
C13 H13 0.93
C14 C15 1.355(9)
C14 H14 0.93
C15 C16 1.366(7)
C15 H15 0.93
C16 Cl1 1.740(5)

loop_
_geom_hbond_atom_site_label_D
_geom_hbond_atom_site_label_H
_geom_hbond_atom_site_label_A
_geom_hbond_site_symmetry_A
_geom_hbond_distance_DH
_geom_hbond_distance_HA
_geom_hbond_distance_DA
_geom_hbond_angle_DHA
C15 H15 O3 4_566 0.93 2.67 3.316(6) 127.2

loop_
_geom_torsion_atom_site_label_1
_geom_torsion_atom_site_label_2
_geom_torsion_atom_site_label_3
_geom_torsion_atom_site_label_4
_geom_torsion
O1 C2 C3 N1 -23.3(6)
O1 C2 C3 C4 98.0(5)
N1 C3 C4 C5 56.9(6)
C2 C3 C4 C5 -56.8(6)
N1 C3 C4 C6 178.9(4)
C2 C3 C4 C6 65.2(5)
N1 C3 C4 C7 -64.1(5)
C2 C3 C4 C7 -177.8(5)
O3 C8 C9 C10 -16.3(7)
N1 C8 C9 C10 161.4(4)
C8 C9 C10 C11 -65.3(6)
C8 C9 C10 Br1 174.4(3)
C9 C10 C11 C16 155.9(4)
Br1 C10 C11 C16 -86.0(5)
C9 C10 C11 C12 -22.9(6)
Br1 C10 C11 C12 95.2(5)
C16 C11 C12 C13 -0.8(7)
C10 C11 C12 C13 178.1(4)
C11 C12 C13 C14 -0.4(8)
C12 C13 C14 C15 0.8(8)
C13 C14 C15 C16 0.0(8)
C14 C15 C16 C11 -1.3(8)
C14 C15 C16 Cl1 -179.5(4)
C12 C11 C16 C15 1.6(7)
C10 C11 C16 C15 -177.2(4)
C12 C11 C16 Cl1 179.8(4)
C10 C11 C16 Cl1 0.9(6)
O3 C8 N1 C1 -162.8(5)
C9 C8 N1 C1 19.5(7)
O3 C8 N1 C3 0.4(7)
C9 C8 N1 C3 -177.3(4)
O2 C1 N1 C8 -25.4(9)
O1 C1 N1 C8 155.4(5)
O2 C1 N1 C3 169.5(6)
O1 C1 N1 C3 -9.7(6)
C2 C3 N1 C8 -145.2(5)
C4 C3 N1 C8 92.5(5)
C2 C3 N1 C1 20.3(6)
C4 C3 N1 C1 -102.0(5)
O2 C1 O1 C2 174.0(6)
N1 C1 O1 C2 -6.8(6)
C3 C2 O1 C1 19.7(7)
